data_4347302
loop_
_publ_author_name
'Jacobs, Brian P.'
'Wolczanski, Peter T.'
'Lobkovsky, Emil B.'

_publ_section_title
;
 Oxidatively Triggered Carbon-Carbon Bond Formation in Ene-amide
 Complexes.
;
_journal_issue 9
_journal_name_full 'Inorganic chemistry'
_journal_page_first 4223
_journal_page_last 4232
_journal_paper_doi 10.1021/acs.inorgchem.5b02990
_journal_volume 55
_journal_year 2016
_chemical_formula_sum 'C39 H61 Fe N2 P'
_chemical_formula_weight 644.71
_space_group_crystal_system triclinic
_space_group_IT_number 2
_space_group_name_Hall '-P 1'
_space_group_name_H-M_alt 'P -1'
_atom_sites_solution_hydrogens geom
_audit_creation_method SHELXL-2014/7
_cell_angle_alpha 68.324(3)
_cell_angle_beta 78.952(3)
_cell_angle_gamma 86.630(3)
_cell_formula_units_Z 4
_cell_length_a 10.3180(5)
_cell_length_b 18.3944(10)
_cell_length_c 22.0796(11)
_cell_measurement_reflns_used 9938
_cell_measurement_temperature 223(2)
_cell_measurement_theta_max 24.70
_cell_measurement_theta_min 2.22
_cell_volume 3821.7(3)
_computing_cell_refinement 'Bruker SAINT'
_computing_data_collection 'Bruker APEX2'
_computing_data_reduction 'Bruker SAINT'
_computing_molecular_graphics 'Bruker SHELXTL'
_computing_publication_material 'Bruker SHELXTL'
_computing_structure_refinement 'SHELXL-2014/7 (Sheldrick, 2014)'
_computing_structure_solution 'SHELXS-97 (Sheldrick, 2008)'
_diffrn_ambient_temperature 223(2)
_diffrn_measured_fraction_theta_full 0.983
_diffrn_measured_fraction_theta_max 0.983
_diffrn_measurement_device_type 'Bruker APEX-II CCD'
_diffrn_measurement_method '\f and \w scans'
_diffrn_radiation_type MoK\a
_diffrn_radiation_wavelength 0.71073
_diffrn_reflns_av_R_equivalents 0.0469
_diffrn_reflns_av_unetI/netI 0.0541
_diffrn_reflns_Laue_measured_fraction_full 0.983
_diffrn_reflns_Laue_measured_fraction_max 0.983
_diffrn_reflns_limit_h_max 11
_diffrn_reflns_limit_h_min -12
_diffrn_reflns_limit_k_max 21
_diffrn_reflns_limit_k_min -21
_diffrn_reflns_limit_l_max 26
_diffrn_reflns_limit_l_min -26
_diffrn_reflns_number 46002
_diffrn_reflns_point_group_measured_fraction_full 0.983
_diffrn_reflns_point_group_measured_fraction_max 0.983
_diffrn_reflns_theta_full 25.027
_diffrn_reflns_theta_max 25.027
_diffrn_reflns_theta_min 1.249
_exptl_absorpt_coefficient_mu 0.463
_exptl_absorpt_correction_T_max 0.7457
_exptl_absorpt_correction_T_min 0.6860
_exptl_absorpt_correction_type multi-scan
_exptl_absorpt_process_details 'SADABS 2014/5'
_exptl_crystal_colour red
_exptl_crystal_density_diffrn 1.121
_exptl_crystal_description plate
_exptl_crystal_F_000 1400
_exptl_crystal_size_max 0.600
_exptl_crystal_size_mid 0.200
_exptl_crystal_size_min 0.050
_refine_diff_density_max 0.449
_refine_diff_density_min -0.342
_refine_diff_density_rms 0.052
_refine_ls_extinction_method none
_refine_ls_goodness_of_fit_ref 1.009
_refine_ls_hydrogen_treatment constr
_refine_ls_matrix_type full
_refine_ls_number_parameters 827
_refine_ls_number_reflns 13278
_refine_ls_number_restraints 153
_refine_ls_restrained_S_all 1.006
_refine_ls_R_factor_all 0.0863
_refine_ls_R_factor_gt 0.0443
_refine_ls_shift/su_max 0.001
_refine_ls_shift/su_mean 0.000
_refine_ls_structure_factor_coef Fsqd
_refine_ls_weighting_details 'w=1/[\s^2^(Fo^2^)+(0.0372P)^2^+3.5722P] where P=(Fo^2^+2Fc^2^)/3'
_refine_ls_weighting_scheme calc
_refine_ls_wR_factor_gt 0.0950
_refine_ls_wR_factor_ref 0.1169
_reflns_Friedel_coverage 0.000
_reflns_number_gt 8856
_reflns_number_total 13278
_reflns_threshold_expression 'I > 2\s(I)'
_cod_data_source_file ic5b02990_si_002.cif
_cod_data_source_block bpj6
_cod_database_code 4347302
_shelx_shelxl_version_number 2014/7
_shelx_space_group_comment
; 
The symmetry employed for this shelxl refinement is uniquely defined 
by the following loop, which should always be used as a source of 
symmetry information in preference to the above space-group names. 
They are only intended as comments. 
;
_shelx_estimated_absorpt_t_min 0.769
_shelx_estimated_absorpt_t_max 0.977

loop_
_space_group_symop_operation_xyz
'x, y, z'
'-x, -y, -z'

loop_
_atom_site_label
_atom_site_type_symbol
_atom_site_fract_x
_atom_site_fract_y
_atom_site_fract_z
_atom_site_U_iso_or_equiv
_atom_site_adp_type
_atom_site_occupancy
_atom_site_site_symmetry_order
_atom_site_calc_flag
_atom_site_refinement_flags_posn
_atom_site_refinement_flags_adp
_atom_site_refinement_flags_occupancy
_atom_site_disorder_assembly
_atom_site_disorder_group
Fe1 Fe 0.29379(4) 0.74691(2) -0.00889(2) 0.03250(12) Uani 1 1 d . . . . .
Fe2 Fe 0.73050(4) 0.26631(2) 0.50990(2) 0.03172(12) Uani 1 1 d . . . . .
P1 P 0.12892(9) 0.70753(6) -0.05612(4) 0.0524(3) Uani 1 1 d . . . . .
P2 P 0.81656(9) 0.39997(5) 0.44902(4) 0.0415(2) Uani 1 1 d . . . . .
N1 N 0.4193(2) 0.82602(14) -0.06705(11) 0.0351(6) Uani 1 1 d . . . . .
N2 N 0.2656(2) 0.66818(13) 0.07951(11) 0.0325(6) Uani 1 1 d . . . . .
N3 N 0.7923(2) 0.22144(13) 0.59254(11) 0.0320(6) Uani 1 1 d . . . . .
N4 N 0.6246(2) 0.23215(13) 0.46212(10) 0.0278(5) Uani 1 1 d . . . . .
C1 C 0.5196(3) 0.85871(18) -0.05060(15) 0.0408(8) Uani 1 1 d . . . . .
C2 C 0.5139(3) 0.8353(2) 0.02265(16) 0.0488(9) Uani 1 1 d . . . . .
H2A H 0.4956 0.7789 0.0440 0.059 Uiso 1 1 calc R U . . .
H2B H 0.4402 0.8622 0.0403 0.059 Uiso 1 1 calc R U . . .
C3 C 0.6385(4) 0.8534(3) 0.0409(2) 0.0827(14) Uani 1 1 d . . . . .
H3A H 0.6182 0.8527 0.0864 0.099 Uiso 1 1 calc R U . . .
H3B H 0.7027 0.8122 0.0401 0.099 Uiso 1 1 calc R U . . .
C4 C 0.6984(5) 0.9292(3) -0.0033(2) 0.0891(15) Uani 1 1 d . . . . .
H4A H 0.7828 0.9345 0.0089 0.107 Uiso 1 1 calc R U . . .
H4B H 0.6406 0.9707 0.0037 0.107 Uiso 1 1 calc R U . . .
C5 C 0.7219(5) 0.9409(3) -0.0742(2) 0.0939(16) Uani 1 1 d . . . . .
H5A H 0.8060 0.9169 -0.0853 0.113 Uiso 1 1 calc R U . . .
H5B H 0.7297 0.9971 -0.1004 0.113 Uiso 1 1 calc R U . . .
C6 C 0.6145(4) 0.9067(2) -0.09344(19) 0.0730(13) Uani 1 1 d . . . . .
H6A H 0.6146 0.9203 -0.1389 0.088 Uiso 1 1 calc R U . . .
C7 C 0.4174(3) 0.84727(18) -0.13629(15) 0.0400(8) Uani 1 1 d . . . . .
C8 C 0.3402(4) 0.9108(2) -0.16787(16) 0.0530(9) Uani 1 1 d . . . . .
C9 C 0.3290(4) 0.9254(2) -0.23323(18) 0.0693(12) Uani 1 1 d . . . . .
H9A H 0.2761 0.9668 -0.2545 0.083 Uiso 1 1 calc R U . . .
C10 C 0.3935(5) 0.8805(2) -0.26713(18) 0.0715(12) Uani 1 1 d . . . . .
H10A H 0.3827 0.8904 -0.3108 0.086 Uiso 1 1 calc R U . . .
C11 C 0.4738(4) 0.8213(2) -0.23719(17) 0.0612(10) Uani 1 1 d . . . . .
H11A H 0.5196 0.7917 -0.2611 0.073 Uiso 1 1 calc R U . . .
C12 C 0.4886(3) 0.80407(19) -0.17185(15) 0.0449(8) Uani 1 1 d . . . . .
C13 C 0.2714(4) 0.9633(2) -0.13273(18) 0.0657(11) Uani 1 1 d . . . . .
H13A H 0.2991 0.9473 -0.0892 0.079 Uiso 1 1 calc R U . . .
C14 C 0.3107(6) 1.0487(2) -0.1708(2) 0.1018(17) Uani 1 1 d . . . . .
H14A H 0.2648 1.0803 -0.1469 0.153 Uiso 1 1 calc R U . . .
H14B H 0.4053 1.0547 -0.1755 0.153 Uiso 1 1 calc R U . . .
H14C H 0.2872 1.0655 -0.2143 0.153 Uiso 1 1 calc R U . . .
C15 C 0.1214(5) 0.9546(3) -0.1200(3) 0.116(2) Uani 1 1 d . . . . .
H15A H 0.0812 0.9890 -0.0976 0.174 Uiso 1 1 calc R U . . .
H15B H 0.0917 0.9685 -0.1619 0.174 Uiso 1 1 calc R U . . .
H15C H 0.0960 0.9009 -0.0925 0.174 Uiso 1 1 calc R U . . .
C16 C 0.5820(3) 0.7401(2) -0.14133(17) 0.0512(9) Uani 1 1 d . . . . .
H16A H 0.5820 0.7385 -0.0960 0.061 Uiso 1 1 calc R U . . .
C17 C 0.5383(4) 0.6602(2) -0.1353(2) 0.0666(11) Uani 1 1 d . . . . .
H17A H 0.6009 0.6213 -0.1155 0.100 Uiso 1 1 calc R U . . .
H17B H 0.4516 0.6476 -0.1074 0.100 Uiso 1 1 calc R U . . .
H17C H 0.5345 0.6605 -0.1789 0.100 Uiso 1 1 calc R U . . .
C18 C 0.7241(4) 0.7581(3) -0.1802(3) 0.0940(16) Uani 1 1 d . . . . .
H18A H 0.7511 0.8094 -0.1838 0.141 Uiso 1 1 calc R U . . .
H18B H 0.7828 0.7189 -0.1571 0.141 Uiso 1 1 calc R U . . .
H18C H 0.7282 0.7573 -0.2242 0.141 Uiso 1 1 calc R U . . .
C19 C 0.3818(3) 0.63285(17) 0.09885(15) 0.0383(7) Uani 1 1 d . U . . .
C20 C 0.4126(3) 0.6195(2) 0.16081(16) 0.0461(8) Uani 1 1 d D U . . .
H20A H 0.3647 0.6396 0.1917 0.055 Uiso 1 1 calc R U . A 1
C21 C 0.5334(13) 0.5682(11) 0.1721(8) 0.067(5) Uani 0.401(14) 1 d D U P B 1
H21A H 0.5083 0.5137 0.1827 0.081 Uiso 0.401(14) 1 calc R U P B 1
H21B H 0.5658 0.5709 0.2102 0.081 Uiso 0.401(14) 1 calc R U P B 1
C21' C 0.5408(10) 0.5869(8) 0.1834(6) 0.065(3) Uani 0.599(14) 1 d D U P B 2
H21C H 0.5219 0.5475 0.2284 0.078 Uiso 0.599(14) 1 calc R U P B 2
H21D H 0.5936 0.6290 0.1842 0.078 Uiso 0.599(14) 1 calc R U P B 2
C22 C 0.6434(11) 0.5934(11) 0.1115(7) 0.078(4) Uani 0.401(14) 1 d D U P B 1
H22A H 0.6610 0.6496 0.0975 0.093 Uiso 0.401(14) 1 calc R U P B 1
H22D H 0.7243 0.5655 0.1230 0.093 Uiso 0.401(14) 1 calc R U P B 1
C22' C 0.6181(10) 0.5498(6) 0.1363(5) 0.070(3) Uani 0.599(14) 1 d D U P B 2
H22B H 0.7094 0.5411 0.1435 0.084 Uiso 0.599(14) 1 calc R U P B 2
H22C H 0.5783 0.4991 0.1448 0.084 Uiso 0.599(14) 1 calc R U P B 2
C23 C 0.6064(15) 0.5766(10) 0.0548(9) 0.081(4) Uani 0.401(14) 1 d D U P B 1
H23A H 0.6707 0.6000 0.0138 0.098 Uiso 0.401(14) 1 calc R U P B 1
H23B H 0.6000 0.5202 0.0652 0.098 Uiso 0.401(14) 1 calc R U P B 1
C23' C 0.6164(9) 0.6036(6) 0.0651(6) 0.082(4) Uani 0.599(14) 1 d D U P B 2
H23C H 0.6727 0.5819 0.0350 0.098 Uiso 0.599(14) 1 calc R U P B 2
H23D H 0.6531 0.6549 0.0575 0.098 Uiso 0.599(14) 1 calc R U P B 2
C24 C 0.4758(4) 0.6141(2) 0.04939(17) 0.0595(10) Uani 1 1 d D U . . .
H24A H 0.4935 0.6637 0.0116 0.071 Uiso 1 1 calc R U . B 1
H24B H 0.4264 0.5814 0.0350 0.071 Uiso 1 1 calc R U . B 1
C25 C 0.1458(3) 0.65601(17) 0.12623(13) 0.0312(7) Uani 1 1 d . . . . .
C26 C 0.0776(3) 0.72094(18) 0.13568(15) 0.0389(7) Uani 1 1 d . . . . .
C27 C -0.0476(3) 0.7103(2) 0.17447(16) 0.0491(9) Uani 1 1 d . . . . .
H27A H -0.0937 0.7538 0.1796 0.059 Uiso 1 1 calc R U . . .
C28 C -0.1059(3) 0.6371(2) 0.20554(17) 0.0531(9) Uani 1 1 d . . . . .
H28A H -0.1912 0.6310 0.2313 0.064 Uiso 1 1 calc R U . . .
C29 C -0.0385(3) 0.5737(2) 0.19865(16) 0.0466(8) Uani 1 1 d . . . . .
H29A H -0.0775 0.5237 0.2211 0.056 Uiso 1 1 calc R U . . .
C30 C 0.0866(3) 0.58097(17) 0.15914(14) 0.0363(7) Uani 1 1 d . . . . .
C31 C 0.141(4) 0.8022(13) 0.1058(14) 0.0511(15) Uani 0.576(9) 1 d D U P C 1
H31A H 0.2055 0.8046 0.0658 0.061 Uiso 0.576(9) 1 calc R U P C 1
C33 C 0.2166(11) 0.8121(6) 0.1547(5) 0.080(3) Uani 0.576(9) 1 d D U P C 1
H33A H 0.2575 0.8637 0.1362 0.120 Uiso 0.576(9) 1 calc R U P C 1
H33B H 0.1566 0.8062 0.1958 0.120 Uiso 0.576(9) 1 calc R U P C 1
H33C H 0.2845 0.7727 0.1632 0.120 Uiso 0.576(9) 1 calc R U P C 1
C32 C 0.0411(11) 0.8682(6) 0.0841(6) 0.084(2) Uani 0.576(9) 1 d D . P C 1
H32A H -0.0050 0.8595 0.0530 0.126 Uiso 0.576(9) 1 calc R U P C 1
H32B H -0.0221 0.8687 0.1227 0.126 Uiso 0.576(9) 1 calc R U P C 1
H32C H 0.0878 0.9181 0.0631 0.126 Uiso 0.576(9) 1 calc R U P C 1
C31' C 0.143(5) 0.8009(18) 0.1112(17) 0.0511(15) Uani 0.424(9) 1 d D U P C 2
H31B H 0.2370 0.7949 0.0927 0.061 Uiso 0.424(9) 1 calc R U P C 2
C32' C 0.0848(17) 0.8604(9) 0.0559(7) 0.084(2) Uani 0.424(9) 1 d D U P C 2
H32D H 0.1297 0.9104 0.0419 0.126 Uiso 0.424(9) 1 calc R U P C 2
H32E H 0.0954 0.8430 0.0188 0.126 Uiso 0.424(9) 1 calc R U P C 2
H32F H -0.0084 0.8660 0.0714 0.126 Uiso 0.424(9) 1 calc R U P C 2
C33' C 0.1435(17) 0.8318(9) 0.1675(7) 0.080(3) Uani 0.424(9) 1 d D U P C 2
H33D H 0.1816 0.7929 0.2026 0.120 Uiso 0.424(9) 1 calc R U P C 2
H33E H 0.1955 0.8797 0.1503 0.120 Uiso 0.424(9) 1 calc R U P C 2
H33F H 0.0536 0.8420 0.1849 0.120 Uiso 0.424(9) 1 calc R U P C 2
C34 C 0.1527(3) 0.50770(18) 0.15251(16) 0.0448(8) Uani 1 1 d . . . . .
H34A H 0.2343 0.5239 0.1186 0.054 Uiso 1 1 calc R U . . .
C35 C 0.0649(4) 0.4628(2) 0.1294(2) 0.0699(12) Uani 1 1 d . . . . .
H35A H 0.1105 0.4165 0.1258 0.105 Uiso 1 1 calc R U . . .
H35B H -0.0168 0.4473 0.1613 0.105 Uiso 1 1 calc R U . . .
H35C H 0.0455 0.4959 0.0865 0.105 Uiso 1 1 calc R U . . .
C36 C 0.1921(4) 0.4536(2) 0.21766(19) 0.0695(11) Uani 1 1 d . . . . .
H36A H 0.2340 0.4074 0.2118 0.104 Uiso 1 1 calc R U . . .
H36B H 0.2533 0.4809 0.2304 0.104 Uiso 1 1 calc R U . . .
H36C H 0.1140 0.4381 0.2521 0.104 Uiso 1 1 calc R U . . .
C37 C 0.1597(5) 0.6057(3) -0.0488(2) 0.0891(15) Uani 1 1 d . . . . .
H37A H 0.1706 0.5745 -0.0039 0.134 Uiso 1 1 calc R U . . .
H37B H 0.0855 0.5855 -0.0592 0.134 Uiso 1 1 calc R U . . .
H37C H 0.2394 0.6034 -0.0795 0.134 Uiso 1 1 calc R U . . .
C38 C 0.1123(4) 0.7535(3) -0.14177(18) 0.0754(13) Uani 1 1 d . . . . .
H38A H 0.1985 0.7585 -0.1699 0.113 Uiso 1 1 calc R U . . .
H38B H 0.0548 0.7218 -0.1523 0.113 Uiso 1 1 calc R U . . .
H38C H 0.0746 0.8050 -0.1492 0.113 Uiso 1 1 calc R U . . .
C39 C -0.0376(4) 0.7025(3) -0.0108(2) 0.0939(16) Uani 1 1 d . . . . .
H39A H -0.0376 0.6782 0.0363 0.141 Uiso 1 1 calc R U . . .
H39B H -0.0725 0.7550 -0.0207 0.141 Uiso 1 1 calc R U . . .
H39C H -0.0924 0.6718 -0.0238 0.141 Uiso 1 1 calc R U . . .
C40 C 0.8032(3) 0.14088(18) 0.62673(15) 0.0367(7) Uani 1 1 d . . . . .
C41 C 0.8347(3) 0.09401(18) 0.58278(16) 0.0454(8) Uani 1 1 d . . . . .
H41A H 0.9251 0.1067 0.5579 0.054 Uiso 1 1 calc R U . . .
H41B H 0.7750 0.1092 0.5507 0.054 Uiso 1 1 calc R U . . .
C42 C 0.8224(5) 0.0062(2) 0.6207(2) 0.0796(13) Uani 1 1 d . . . . .
H42A H 0.7290 -0.0093 0.6317 0.096 Uiso 1 1 calc R U . . .
H42B H 0.8692 -0.0208 0.5923 0.096 Uiso 1 1 calc R U . . .
C43 C 0.8766(6) -0.0182(3) 0.6822(2) 0.1074(19) Uani 1 1 d . . . . .
H43A H 0.9713 -0.0057 0.6710 0.129 Uiso 1 1 calc R U . . .
H43B H 0.8661 -0.0750 0.7048 0.129 Uiso 1 1 calc R U . . .
C44 C 0.8100(5) 0.0208(2) 0.7278(2) 0.0865(15) Uani 1 1 d . . . . .
H44A H 0.8631 0.0140 0.7618 0.104 Uiso 1 1 calc R U . . .
H44B H 0.7238 -0.0043 0.7501 0.104 Uiso 1 1 calc R U . . .
C45 C 0.7908(4) 0.1068(2) 0.69214(17) 0.0578(10) Uani 1 1 d . . . . .
H45A H 0.7686 0.1383 0.7177 0.069 Uiso 1 1 calc R U . . .
C46 C 0.6976(3) 0.30974(18) 0.64985(15) 0.0374(7) Uani 1 1 d . . . . .
C47 C 0.7179(3) 0.36436(19) 0.67726(16) 0.0434(8) Uani 1 1 d . . . . .
H47A H 0.6452 0.3912 0.6913 0.052 Uiso 1 1 calc R U . . .
C48 C 0.8418(3) 0.37985(19) 0.68418(16) 0.0453(8) Uani 1 1 d . . . . .
H48A H 0.8536 0.4171 0.7025 0.054 Uiso 1 1 calc R U . . .
C49 C 0.9481(3) 0.34048(19) 0.66408(15) 0.0442(8) Uani 1 1 d . . . . .
H49A H 1.0325 0.3505 0.6697 0.053 Uiso 1 1 calc R U . . .
C50 C 0.9338(3) 0.28607(18) 0.63558(14) 0.0357(7) Uani 1 1 d . . . . .
C51 C 0.8071(3) 0.27163(16) 0.62703(13) 0.0304(7) Uani 1 1 d . . . . .
C52 C 0.5524(14) 0.2870(8) 0.6497(13) 0.051(2) Uani 0.683(9) 1 d D U P D 1
H52 H 0.5574 0.2420 0.6351 0.061 Uiso 0.683(9) 1 calc R U P D 1
C54 C 0.4924(9) 0.3540(6) 0.6010(5) 0.097(3) Uani 0.683(9) 1 d D U P D 1
H54A H 0.4955 0.4005 0.6116 0.146 Uiso 0.683(9) 1 calc R U P D 1
H54B H 0.4012 0.3413 0.6032 0.146 Uiso 0.683(9) 1 calc R U P D 1
H54C H 0.5414 0.3636 0.5566 0.146 Uiso 0.683(9) 1 calc R U P D 1
C53 C 0.4708(7) 0.2613(5) 0.7209(4) 0.091(2) Uani 0.683(9) 1 d D . P D 1
H53A H 0.5189 0.2222 0.7511 0.137 Uiso 0.683(9) 1 calc R U P D 1
H53B H 0.3867 0.2394 0.7220 0.137 Uiso 0.683(9) 1 calc R U P D 1
H53C H 0.4555 0.3063 0.7342 0.137 Uiso 0.683(9) 1 calc R U P D 1
C52' C 0.570(3) 0.2975(17) 0.645(3) 0.051(2) Uani 0.317(9) 1 d D U P D 2
H52' H 0.5807 0.2848 0.6045 0.061 Uiso 0.317(9) 1 calc R U P D 2
C53' C 0.5046(16) 0.2266(11) 0.6983(9) 0.091(2) Uani 0.317(9) 1 d D U P D 2
H53D H 0.5468 0.1803 0.6930 0.137 Uiso 0.317(9) 1 calc R U P D 2
H53E H 0.4120 0.2259 0.6955 0.137 Uiso 0.317(9) 1 calc R U P D 2
H53F H 0.5124 0.2274 0.7411 0.137 Uiso 0.317(9) 1 calc R U P D 2
C54' C 0.474(2) 0.3678(13) 0.6318(13) 0.097(3) Uani 0.317(9) 1 d D U P D 2
H54D H 0.4009 0.3567 0.6147 0.146 Uiso 0.317(9) 1 calc R U P D 2
H54E H 0.5209 0.4145 0.5997 0.146 Uiso 0.317(9) 1 calc R U P D 2
H54F H 0.4407 0.3761 0.6729 0.146 Uiso 0.317(9) 1 calc R U P D 2
C55 C 1.0551(3) 0.2442(2) 0.61441(16) 0.0465(8) Uani 1 1 d . . . . .
H55A H 1.0277 0.2109 0.5925 0.056 Uiso 1 1 calc R U . . .
C56 C 1.1137(4) 0.1915(3) 0.6737(2) 0.0773(13) Uani 1 1 d . . . . .
H56A H 1.1908 0.1657 0.6586 0.116 Uiso 1 1 calc R U . . .
H56B H 1.1392 0.2228 0.6967 0.116 Uiso 1 1 calc R U . . .
H56C H 1.0486 0.1525 0.7037 0.116 Uiso 1 1 calc R U . . .
C57 C 1.1605(4) 0.3018(3) 0.5648(2) 0.0795(13) Uani 1 1 d . . . . .
H57A H 1.2363 0.2732 0.5524 0.119 Uiso 1 1 calc R U . . .
H57B H 1.1249 0.3328 0.5257 0.119 Uiso 1 1 calc R U . . .
H57C H 1.1873 0.3360 0.5848 0.119 Uiso 1 1 calc R U . . .
C58 C 0.5279(3) 0.17281(16) 0.48872(14) 0.0296(6) Uani 1 1 d . . . . .
C59 C 0.4778(3) 0.13871(18) 0.45425(16) 0.0401(8) Uani 1 1 d . . . . .
H59A H 0.5165 0.1511 0.4094 0.048 Uiso 1 1 calc R U . . .
C60 C 0.3631(3) 0.0816(2) 0.4827(2) 0.0569(10) Uani 1 1 d . . . . .
H60A H 0.3951 0.0291 0.4865 0.068 Uiso 1 1 calc R U . . .
H60B H 0.2997 0.0962 0.4524 0.068 Uiso 1 1 calc R U . . .
C61 C 0.2943(4) 0.0799(2) 0.5501(2) 0.0664(12) Uani 1 1 d . . . . .
H61A H 0.2408 0.1269 0.5450 0.080 Uiso 1 1 calc R U . . .
H61B H 0.2354 0.0341 0.5718 0.080 Uiso 1 1 calc R U . . .
C62 C 0.3950(4) 0.0766(2) 0.59231(18) 0.0603(10) Uani 1 1 d . . . . .
H62A H 0.4504 0.0305 0.5960 0.072 Uiso 1 1 calc R U . . .
H62B H 0.3496 0.0714 0.6370 0.072 Uiso 1 1 calc R U . . .
C63 C 0.4813(3) 0.14974(18) 0.56242(14) 0.0394(7) Uani 1 1 d . . . . .
H63A H 0.4314 0.1930 0.5711 0.047 Uiso 1 1 calc R U . . .
H63B H 0.5583 0.1409 0.5841 0.047 Uiso 1 1 calc R U . . .
C64 C 0.6502(3) 0.27192(16) 0.39214(13) 0.0282(6) Uani 1 1 d . . . . .
C65 C 0.7750(3) 0.26624(17) 0.35451(14) 0.0331(7) Uani 1 1 d . . . . .
C66 C 0.8007(3) 0.31102(19) 0.28737(15) 0.0444(8) Uani 1 1 d . . . . .
H66A H 0.8843 0.3085 0.2623 0.053 Uiso 1 1 calc R U . . .
C67 C 0.7069(4) 0.3590(2) 0.25656(16) 0.0524(9) Uani 1 1 d . . . . .
H67A H 0.7263 0.3887 0.2109 0.063 Uiso 1 1 calc R U . . .
C68 C 0.5848(3) 0.36358(19) 0.29275(15) 0.0460(8) Uani 1 1 d . . . . .
H68A H 0.5208 0.3960 0.2711 0.055 Uiso 1 1 calc R U . . .
C69 C 0.5533(3) 0.32153(17) 0.36044(14) 0.0342(7) Uani 1 1 d . . . . .
C70 C 0.8778(3) 0.20997(18) 0.38679(16) 0.0398(8) Uani 1 1 d . . . . .
H70A H 0.8815 0.2169 0.4288 0.048 Uiso 1 1 calc R U . . .
C71 C 1.0170(3) 0.2241(2) 0.3456(2) 0.0650(11) Uani 1 1 d . . . . .
H71A H 1.0436 0.2779 0.3342 0.097 Uiso 1 1 calc R U . . .
H71B H 1.0778 0.1892 0.3710 0.097 Uiso 1 1 calc R U . . .
H71C H 1.0182 0.2141 0.3053 0.097 Uiso 1 1 calc R U . . .
C72 C 0.8372(3) 0.12576(19) 0.40424(19) 0.0546(9) Uani 1 1 d . . . . .
H72A H 0.9041 0.0911 0.4247 0.082 Uiso 1 1 calc R U . . .
H72B H 0.7535 0.1146 0.4349 0.082 Uiso 1 1 calc R U . . .
H72C H 0.8280 0.1177 0.3643 0.082 Uiso 1 1 calc R U . . .
C73 C 0.4173(3) 0.33005(19) 0.39812(16) 0.0407(8) Uani 1 1 d . . . . .
H73A H 0.4147 0.2979 0.4455 0.049 Uiso 1 1 calc R U . . .
C74 C 0.3094(3) 0.2991(2) 0.3748(2) 0.0637(11) Uani 1 1 d . . . . .
H74A H 0.3285 0.2455 0.3783 0.096 Uiso 1 1 calc R U . . .
H74B H 0.2246 0.3007 0.4023 0.096 Uiso 1 1 calc R U . . .
H74C H 0.3066 0.3313 0.3290 0.096 Uiso 1 1 calc R U . . .
C75 C 0.3876(4) 0.4138(2) 0.3927(2) 0.0684(11) Uani 1 1 d . . . . .
H75A H 0.3000 0.4161 0.4175 0.103 Uiso 1 1 calc R U . . .
H75B H 0.4523 0.4321 0.4106 0.103 Uiso 1 1 calc R U . . .
H75C H 0.3914 0.4469 0.3465 0.103 Uiso 1 1 calc R U . . .
C76 C 0.8332(6) 0.4581(3) 0.4964(2) 0.1067(19) Uani 1 1 d . . . . .
H76A H 0.8723 0.4272 0.5344 0.160 Uiso 1 1 calc R U . . .
H76B H 0.8895 0.5032 0.4690 0.160 Uiso 1 1 calc R U . . .
H76C H 0.7469 0.4757 0.5115 0.160 Uiso 1 1 calc R U . . .
C77 C 0.9852(5) 0.4028(3) 0.4037(3) 0.120(2) Uani 1 1 d . . . . .
H77A H 1.0408 0.3700 0.4336 0.181 Uiso 1 1 calc R U . . .
H77B H 0.9856 0.3837 0.3682 0.181 Uiso 1 1 calc R U . . .
H77C H 1.0188 0.4562 0.3851 0.181 Uiso 1 1 calc R U . . .
C78 C 0.7442(5) 0.4639(2) 0.3817(2) 0.1006(18) Uani 1 1 d . . . . .
H78A H 0.7318 0.4363 0.3533 0.151 Uiso 1 1 calc R U . . .
H78B H 0.6594 0.4813 0.3988 0.151 Uiso 1 1 calc R U . . .
H78C H 0.8021 0.5089 0.3564 0.151 Uiso 1 1 calc R U . . .

loop_
_atom_site_aniso_label
_atom_site_aniso_U_11
_atom_site_aniso_U_22
_atom_site_aniso_U_33
_atom_site_aniso_U_23
_atom_site_aniso_U_13
_atom_site_aniso_U_12
Fe1 0.0365(3) 0.0333(2) 0.0247(2) -0.00770(19) -0.00184(18) -0.00827(19)
Fe2 0.0369(3) 0.0307(2) 0.0298(2) -0.01107(19) -0.01021(19) -0.00383(18)
P1 0.0471(6) 0.0742(7) 0.0382(5) -0.0198(5) -0.0090(4) -0.0175(5)
P2 0.0486(5) 0.0300(4) 0.0460(5) -0.0100(4) -0.0143(4) -0.0069(4)
N1 0.0426(15) 0.0331(14) 0.0267(13) -0.0088(11) -0.0013(11) -0.0080(11)
N2 0.0371(15) 0.0306(13) 0.0271(13) -0.0085(11) -0.0028(11) -0.0023(11)
N3 0.0373(14) 0.0319(14) 0.0314(13) -0.0148(11) -0.0109(11) 0.0018(11)
N4 0.0315(13) 0.0273(13) 0.0225(12) -0.0064(10) -0.0047(10) -0.0026(10)
C1 0.047(2) 0.0344(18) 0.0384(18) -0.0117(15) -0.0022(15) -0.0108(15)
C2 0.055(2) 0.048(2) 0.045(2) -0.0155(17) -0.0105(16) -0.0160(17)
C3 0.086(3) 0.090(3) 0.074(3) -0.020(3) -0.029(2) -0.037(3)
C4 0.084(3) 0.094(4) 0.097(4) -0.033(3) -0.025(3) -0.044(3)
C5 0.090(3) 0.096(4) 0.089(4) -0.024(3) -0.001(3) -0.063(3)
C6 0.087(3) 0.077(3) 0.048(2) -0.015(2) 0.003(2) -0.050(2)
C7 0.050(2) 0.0352(18) 0.0288(16) -0.0062(14) -0.0007(14) -0.0117(15)
C8 0.077(3) 0.043(2) 0.0336(19) -0.0091(16) -0.0050(17) -0.0022(18)
C9 0.102(3) 0.056(2) 0.037(2) -0.0012(19) -0.017(2) 0.008(2)
C10 0.109(4) 0.072(3) 0.0264(19) -0.011(2) -0.009(2) -0.003(3)
C11 0.084(3) 0.063(3) 0.034(2) -0.0203(19) 0.0015(19) -0.004(2)
C12 0.051(2) 0.043(2) 0.0338(18) -0.0114(16) 0.0040(15) -0.0083(16)
C13 0.101(3) 0.047(2) 0.043(2) -0.0105(18) -0.015(2) 0.017(2)
C14 0.170(5) 0.051(3) 0.082(3) -0.023(3) -0.019(3) -0.001(3)
C15 0.105(4) 0.097(4) 0.150(5) -0.068(4) 0.006(4) 0.025(3)
C16 0.050(2) 0.057(2) 0.045(2) -0.0230(18) 0.0029(17) -0.0015(18)
C17 0.072(3) 0.060(3) 0.068(3) -0.027(2) -0.005(2) -0.005(2)
C18 0.059(3) 0.087(3) 0.119(4) -0.031(3) 0.013(3) -0.008(2)
C19 0.0381(18) 0.0282(16) 0.0352(17) -0.0012(14) 0.0042(14) -0.0031(14)
C20 0.046(2) 0.055(2) 0.0363(18) -0.0138(16) -0.0100(15) -0.0003(16)
C21 0.049(7) 0.071(10) 0.069(7) 0.002(7) -0.033(6) -0.007(6)
C21' 0.054(5) 0.071(7) 0.079(5) -0.029(5) -0.030(4) 0.002(4)
C22 0.035(5) 0.064(9) 0.103(9) 0.005(8) -0.013(5) 0.008(6)
C22' 0.052(5) 0.059(6) 0.094(6) -0.021(5) -0.018(5) 0.013(4)
C23 0.072(7) 0.050(9) 0.102(8) -0.027(7) 0.024(6) 0.022(6)
C23' 0.063(5) 0.057(7) 0.086(6) -0.007(5) 0.029(5) 0.032(5)
C24 0.076(3) 0.047(2) 0.040(2) -0.0062(17) 0.0053(18) 0.0109(19)
C25 0.0342(17) 0.0367(17) 0.0245(15) -0.0111(13) -0.0096(13) -0.0013(13)
C26 0.0417(19) 0.0396(18) 0.0328(17) -0.0101(14) -0.0074(14) 0.0030(15)
C27 0.044(2) 0.056(2) 0.046(2) -0.0190(18) -0.0092(17) 0.0108(17)
C28 0.0312(19) 0.077(3) 0.050(2) -0.024(2) -0.0021(16) -0.0043(18)
C29 0.041(2) 0.054(2) 0.044(2) -0.0148(17) -0.0067(16) -0.0153(17)
C30 0.0388(18) 0.0379(18) 0.0321(16) -0.0102(14) -0.0099(14) -0.0067(14)
C31 0.065(3) 0.033(2) 0.048(4) -0.016(2) 0.006(3) 0.0055(17)
C33 0.101(9) 0.070(6) 0.070(5) -0.028(3) -0.002(6) -0.035(6)
C32 0.108(8) 0.044(4) 0.088(7) -0.018(5) -0.008(6) 0.021(4)
C31' 0.065(3) 0.033(2) 0.048(4) -0.016(2) 0.006(3) 0.0055(17)
C32' 0.108(8) 0.044(4) 0.088(7) -0.018(5) -0.008(6) 0.021(4)
C33' 0.101(9) 0.070(6) 0.070(5) -0.028(3) -0.002(6) -0.035(6)
C34 0.059(2) 0.0356(18) 0.0398(19) -0.0142(15) -0.0044(16) -0.0103(16)
C35 0.092(3) 0.055(2) 0.068(3) -0.026(2) -0.012(2) -0.026(2)
C36 0.096(3) 0.054(2) 0.056(2) -0.016(2) -0.020(2) 0.016(2)
C37 0.104(4) 0.084(3) 0.098(4) -0.041(3) -0.037(3) -0.024(3)
C38 0.081(3) 0.102(3) 0.048(2) -0.025(2) -0.023(2) -0.015(3)
C39 0.048(3) 0.169(5) 0.075(3) -0.057(3) 0.000(2) -0.025(3)
C40 0.0391(18) 0.0373(18) 0.0371(18) -0.0167(15) -0.0089(14) 0.0014(14)
C41 0.056(2) 0.0391(19) 0.048(2) -0.0209(16) -0.0177(17) 0.0118(16)
C42 0.126(4) 0.044(2) 0.083(3) -0.032(2) -0.043(3) 0.020(2)
C43 0.196(6) 0.045(3) 0.076(3) -0.014(2) -0.038(4) 0.032(3)
C44 0.148(5) 0.046(2) 0.049(2) 0.000(2) -0.014(3) 0.003(3)
C45 0.090(3) 0.041(2) 0.035(2) -0.0096(16) -0.0048(19) -0.0013(19)
C46 0.0371(18) 0.0397(18) 0.0401(18) -0.0188(15) -0.0094(14) 0.0005(14)
C47 0.047(2) 0.046(2) 0.0445(19) -0.0262(16) -0.0073(16) 0.0037(16)
C48 0.057(2) 0.046(2) 0.0421(19) -0.0262(17) -0.0063(16) -0.0100(17)
C49 0.0407(19) 0.057(2) 0.0407(19) -0.0226(17) -0.0082(15) -0.0117(16)
C50 0.0357(18) 0.0421(18) 0.0319(16) -0.0158(14) -0.0070(13) -0.0013(14)
C51 0.0340(17) 0.0321(16) 0.0275(15) -0.0118(13) -0.0089(13) -0.0001(13)
C52 0.028(4) 0.064(4) 0.079(4) -0.049(4) -0.006(3) -0.003(3)
C54 0.052(4) 0.120(6) 0.136(9) -0.054(6) -0.049(6) 0.019(4)
C53 0.050(4) 0.132(6) 0.099(6) -0.059(4) 0.017(3) -0.037(4)
C52' 0.028(4) 0.064(4) 0.079(4) -0.049(4) -0.006(3) -0.003(3)
C53' 0.050(4) 0.132(6) 0.099(6) -0.059(4) 0.017(3) -0.037(4)
C54' 0.052(4) 0.120(6) 0.136(9) -0.054(6) -0.049(6) 0.019(4)
C55 0.0359(19) 0.062(2) 0.048(2) -0.0268(18) -0.0094(15) 0.0009(16)
C56 0.066(3) 0.094(3) 0.068(3) -0.025(3) -0.022(2) 0.030(2)
C57 0.047(2) 0.092(3) 0.082(3) -0.023(3) 0.007(2) 0.011(2)
C58 0.0242(15) 0.0279(15) 0.0312(16) -0.0066(13) -0.0007(12) -0.0004(12)
C59 0.0363(18) 0.0404(18) 0.0468(19) -0.0217(16) -0.0008(15) -0.0073(14)
C60 0.042(2) 0.046(2) 0.090(3) -0.035(2) -0.0073(19) -0.0105(16)
C61 0.043(2) 0.048(2) 0.103(3) -0.035(2) 0.022(2) -0.0238(17)
C62 0.065(3) 0.041(2) 0.054(2) -0.0074(18) 0.0209(19) -0.0133(18)
C63 0.0379(18) 0.0378(18) 0.0349(17) -0.0077(14) 0.0012(14) -0.0041(14)
C64 0.0317(16) 0.0287(15) 0.0273(15) -0.0125(13) -0.0059(12) -0.0070(12)
C65 0.0335(17) 0.0345(17) 0.0340(17) -0.0165(14) -0.0028(13) -0.0047(13)
C66 0.047(2) 0.053(2) 0.0312(18) -0.0178(16) 0.0052(15) -0.0076(17)
C67 0.063(2) 0.061(2) 0.0258(17) -0.0095(17) -0.0016(17) -0.0056(19)
C68 0.056(2) 0.048(2) 0.0334(18) -0.0092(16) -0.0187(16) 0.0058(17)
C69 0.0393(18) 0.0358(17) 0.0304(16) -0.0124(14) -0.0118(14) -0.0017(14)
C70 0.0324(18) 0.0461(19) 0.0433(19) -0.0214(16) -0.0019(14) 0.0005(14)
C71 0.038(2) 0.063(3) 0.090(3) -0.030(2) 0.002(2) -0.0033(18)
C72 0.048(2) 0.047(2) 0.070(3) -0.0248(19) -0.0071(18) 0.0030(17)
C73 0.0326(18) 0.0454(19) 0.0425(19) -0.0130(16) -0.0107(14) 0.0052(14)
C74 0.039(2) 0.079(3) 0.079(3) -0.031(2) -0.0222(19) 0.0041(19)
C75 0.061(3) 0.057(3) 0.085(3) -0.030(2) -0.002(2) 0.012(2)
C76 0.196(6) 0.060(3) 0.066(3) -0.024(2) -0.010(3) -0.054(3)
C77 0.075(3) 0.089(4) 0.173(6) -0.040(4) 0.028(3) -0.021(3)
C78 0.133(4) 0.051(3) 0.111(4) 0.007(3) -0.072(3) -0.024(3)

loop_
_atom_type_symbol
_atom_type_description
_atom_type_scat_dispersion_real
_atom_type_scat_dispersion_imag
_atom_type_scat_source
C C 0.0033 0.0016 'International Tables Vol C Tables 4.2.6.8 and 6.1.1.4'
H H 0.0000 0.0000 'International Tables Vol C Tables 4.2.6.8 and 6.1.1.4'
Fe Fe 0.3463 0.8444 'International Tables Vol C Tables 4.2.6.8 and 6.1.1.4'
N N 0.0061 0.0033 'International Tables Vol C Tables 4.2.6.8 and 6.1.1.4'
P P 0.1023 0.0942 'International Tables Vol C Tables 4.2.6.8 and 6.1.1.4'

loop_
_geom_angle_atom_site_label_1
_geom_angle_atom_site_label_2
_geom_angle_atom_site_label_3
_geom_angle
N1 Fe1 N2 140.15(10)
N1 Fe1 P1 117.99(8)
N2 Fe1 P1 100.78(7)
N3 Fe2 N4 136.53(10)
N3 Fe2 P2 110.59(7)
N4 Fe2 P2 112.84(7)
C38 P1 C39 104.1(2)
C38 P1 C37 101.7(2)
C39 P1 C37 102.5(2)
C38 P1 Fe1 123.38(14)
C39 P1 Fe1 114.50(14)
C37 P1 Fe1 108.12(14)
C78 P2 C76 104.4(2)
C78 P2 C77 97.9(3)
C76 P2 C77 101.4(3)
C78 P2 Fe2 120.03(14)
C76 P2 Fe2 117.38(15)
C77 P2 Fe2 112.59(17)
C1 N1 C7 117.0(2)
C1 N1 Fe1 127.7(2)
C7 N1 Fe1 114.89(18)
C19 N2 C25 120.7(2)
C19 N2 Fe1 113.25(18)
C25 N2 Fe1 124.98(19)
C40 N3 C51 116.9(2)
C40 N3 Fe2 124.23(18)
C51 N3 Fe2 118.06(18)
C58 N4 C64 117.5(2)
C58 N4 Fe2 127.19(18)
C64 N4 Fe2 115.26(16)
C6 C1 N1 125.6(3)
C6 C1 C2 120.2(3)
N1 C1 C2 114.2(3)
C1 C2 C3 114.2(3)
C1 C2 H2A 108.7
C3 C2 H2A 108.7
C1 C2 H2B 108.7
C3 C2 H2B 108.7
H2A C2 H2B 107.6
C4 C3 C2 113.4(4)
C4 C3 H3A 108.9
C2 C3 H3A 108.9
C4 C3 H3B 108.9
C2 C3 H3B 108.9
H3A C3 H3B 107.7
C3 C4 C5 114.4(4)
C3 C4 H4A 108.7
C5 C4 H4A 108.7
C3 C4 H4B 108.7
C5 C4 H4B 108.7
H4A C4 H4B 107.6
C4 C5 C6 113.4(3)
C4 C5 H5A 108.9
C6 C5 H5A 108.9
C4 C5 H5B 108.9
C6 C5 H5B 108.9
H5A C5 H5B 107.7
C1 C6 C5 124.5(4)
C1 C6 H6A 117.8
C5 C6 H6A 117.8
C12 C7 C8 120.2(3)
C12 C7 N1 120.4(3)
C8 C7 N1 119.4(3)
C9 C8 C7 118.4(3)
C9 C8 C13 119.9(3)
C7 C8 C13 121.7(3)
C10 C9 C8 121.3(4)
C10 C9 H9A 119.3
C8 C9 H9A 119.3
C11 C10 C9 119.9(3)
C11 C10 H10A 120.1
C9 C10 H10A 120.1
C10 C11 C12 121.1(3)
C10 C11 H11A 119.4
C12 C11 H11A 119.4
C11 C12 C7 118.8(3)
C11 C12 C16 119.6(3)
C7 C12 C16 121.6(3)
C8 C13 C14 111.9(3)
C8 C13 C15 112.0(4)
C14 C13 C15 109.6(4)
C8 C13 H13A 107.7
C14 C13 H13A 107.7
C15 C13 H13A 107.7
C13 C14 H14A 109.5
C13 C14 H14B 109.5
H14A C14 H14B 109.5
C13 C14 H14C 109.5
H14A C14 H14C 109.5
H14B C14 H14C 109.5
C13 C15 H15A 109.5
C13 C15 H15B 109.5
H15A C15 H15B 109.5
C13 C15 H15C 109.5
H15A C15 H15C 109.5
H15B C15 H15C 109.5
C17 C16 C12 112.4(3)
C17 C16 C18 110.2(3)
C12 C16 C18 111.4(3)
C17 C16 H16A 107.5
C12 C16 H16A 107.5
C18 C16 H16A 107.5
C16 C17 H17A 109.5
C16 C17 H17B 109.5
H17A C17 H17B 109.5
C16 C17 H17C 109.5
H17A C17 H17C 109.5
H17B C17 H17C 109.5
C16 C18 H18A 109.5
C16 C18 H18B 109.5
H18A C18 H18B 109.5
C16 C18 H18C 109.5
H18A C18 H18C 109.5
H18B C18 H18C 109.5
C20 C19 N2 123.4(3)
C20 C19 C24 120.1(3)
N2 C19 C24 116.4(3)
C19 C20 C21' 126.3(5)
C19 C20 C21 111.5(7)
C19 C20 H20A 124.3
C21 C20 H20A 124.3
C20 C21 C22 111.7(11)
C20 C21 H21A 109.3
C22 C21 H21A 109.3
C20 C21 H21B 109.3
C22 C21 H21B 109.3
H21A C21 H21B 107.9
C20 C21' C22' 109.7(7)
C20 C21' H21C 109.7
C22' C21' H21C 109.7
C20 C21' H21D 109.7
C22' C21' H21D 109.7
H21C C21' H21D 108.2
C23 C22 C21 111.2(15)
C23 C22 H22A 109.4
C21 C22 H22A 109.4
C23 C22 H22D 109.4
C21 C22 H22D 109.4
H22A C22 H22D 108.0
C23' C22' C21' 109.5(10)
C23' C22' H22B 109.8
C21' C22' H22B 109.8
C23' C22' H22C 109.8
C21' C22' H22C 109.8
H22B C22' H22C 108.2
C24 C23 C22 102.5(9)
C24 C23 H23A 111.3
C22 C23 H23A 111.3
C24 C23 H23B 111.3
C22 C23 H23B 111.3
H23A C23 H23B 109.2
C22' C23' C24 112.0(7)
C22' C23' H23C 109.2
C24 C23' H23C 109.2
C22' C23' H23D 109.2
C24 C23' H23D 109.2
H23C C23' H23D 107.9
C19 C24 C23 129.1(7)
C19 C24 C23' 112.4(6)
C19 C24 H24A 105.0
C23 C24 H24A 105.0
C19 C24 H24B 105.0
C23 C24 H24B 105.0
H24A C24 H24B 105.9
C26 C25 C30 118.8(3)
C26 C25 N2 119.6(3)
C30 C25 N2 121.4(3)
C27 C26 C25 119.6(3)
C27 C26 C31' 118.3(15)
C25 C26 C31' 121.7(16)
C27 C26 C31 119.2(11)
C25 C26 C31 121.2(11)
C28 C27 C26 121.3(3)
C28 C27 H27A 119.3
C26 C27 H27A 119.3
C29 C28 C27 119.4(3)
C29 C28 H28A 120.3
C27 C28 H28A 120.3
C28 C29 C30 121.8(3)
C28 C29 H29A 119.1
C30 C29 H29A 119.1
C29 C30 C25 119.0(3)
C29 C30 C34 118.4(3)
C25 C30 C34 122.6(3)
C33 C31 C26 108.6(17)
C33 C31 C32 112.4(11)
C26 C31 C32 113(3)
C33 C31 H31A 107.4
C26 C31 H31A 107.4
C32 C31 H31A 107.4
C31 C33 H33A 109.5
C31 C33 H33B 109.5
H33A C33 H33B 109.5
C31 C33 H33C 109.5
H33A C33 H33C 109.5
H33B C33 H33C 109.5
C31 C32 H32A 109.5
C31 C32 H32B 109.5
H32A C32 H32B 109.5
C31 C32 H32C 109.5
H32A C32 H32C 109.5
H32B C32 H32C 109.5
C32' C31' C26 112(3)
C32' C31' C33' 110.6(15)
C26 C31' C33' 113(3)
C32' C31' H31B 106.9
C26 C31' H31B 106.9
C33' C31' H31B 106.9
C31' C32' H32D 109.5
C31' C32' H32E 109.5
H32D C32' H32E 109.5
C31' C32' H32F 109.5
H32D C32' H32F 109.5
H32E C32' H32F 109.5
C31' C33' H33D 109.5
C31' C33' H33E 109.5
H33D C33' H33E 109.5
C31' C33' H33F 109.5
H33D C33' H33F 109.5
H33E C33' H33F 109.5
C30 C34 C35 111.9(3)
C30 C34 C36 111.5(3)
C35 C34 C36 109.6(3)
C30 C34 H34A 107.9
C35 C34 H34A 107.9
C36 C34 H34A 107.9
C34 C35 H35A 109.5
C34 C35 H35B 109.5
H35A C35 H35B 109.5
C34 C35 H35C 109.5
H35A C35 H35C 109.5
H35B C35 H35C 109.5
C34 C36 H36A 109.5
C34 C36 H36B 109.5
H36A C36 H36B 109.5
C34 C36 H36C 109.5
H36A C36 H36C 109.5
H36B C36 H36C 109.5
P1 C37 H37A 109.5
P1 C37 H37B 109.5
H37A C37 H37B 109.5
P1 C37 H37C 109.5
H37A C37 H37C 109.5
H37B C37 H37C 109.5
P1 C38 H38A 109.5
P1 C38 H38B 109.5
H38A C38 H38B 109.5
P1 C38 H38C 109.5
H38A C38 H38C 109.5
H38B C38 H38C 109.5
P1 C39 H39A 109.5
P1 C39 H39B 109.5
H39A C39 H39B 109.5
P1 C39 H39C 109.5
H39A C39 H39C 109.5
H39B C39 H39C 109.5
C45 C40 N3 124.7(3)
C45 C40 C41 121.1(3)
N3 C40 C41 114.2(3)
C40 C41 C42 113.3(3)
C40 C41 H41A 108.9
C42 C41 H41A 108.9
C40 C41 H41B 108.9
C42 C41 H41B 108.9
H41A C41 H41B 107.7
C43 C42 C41 112.4(3)
C43 C42 H42A 109.1
C41 C42 H42A 109.1
C43 C42 H42B 109.1
C41 C42 H42B 109.1
H42A C42 H42B 107.9
C42 C43 C44 112.1(4)
C42 C43 H43A 109.2
C44 C43 H43A 109.2
C42 C43 H43B 109.2
C44 C43 H43B 109.2
H43A C43 H43B 107.9
C43 C44 C45 112.4(3)
C43 C44 H44A 109.1
C45 C44 H44A 109.1
C43 C44 H44B 109.1
C45 C44 H44B 109.1
H44A C44 H44B 107.9
C40 C45 C44 124.0(3)
C40 C45 H45A 118.0
C44 C45 H45A 118.0
C52' C46 C47 117.7(18)
C52' C46 C51 123.3(18)
C47 C46 C51 118.9(3)
C47 C46 C52 119.9(7)
C51 C46 C52 121.0(7)
C48 C47 C46 121.5(3)
C48 C47 H47A 119.3
C46 C47 H47A 119.3
C49 C48 C47 119.5(3)
C49 C48 H48A 120.3
C47 C48 H48A 120.3
C48 C49 C50 121.4(3)
C48 C49 H49A 119.3
C50 C49 H49A 119.3
C49 C50 C51 119.0(3)
C49 C50 C55 119.1(3)
C51 C50 C55 121.9(3)
C46 C51 C50 119.5(3)
C46 C51 N3 120.6(2)
C50 C51 N3 119.8(2)
C54 C52 C53 113.0(8)
C54 C52 C46 109.7(9)
C53 C52 C46 109.7(19)
C54 C52 H52 108.1
C53 C52 H52 108.1
C46 C52 H52 108.1
C52 C54 H54A 109.5
C52 C54 H54B 109.5
H54A C54 H54B 109.5
C52 C54 H54C 109.5
H54A C54 H54C 109.5
H54B C54 H54C 109.5
C52 C53 H53A 109.5
C52 C53 H53B 109.5
H53A C53 H53B 109.5
C52 C53 H53C 109.5
H53A C53 H53C 109.5
H53B C53 H53C 109.5
C46 C52' C53' 114(4)
C46 C52' C54' 118(3)
C53' C52' C54' 110.8(19)
C46 C52' H52' 103.8
C53' C52' H52' 103.8
C54' C52' H52' 103.8
C52' C53' H53D 109.5
C52' C53' H53E 109.5
H53D C53' H53E 109.5
C52' C53' H53F 109.5
H53D C53' H53F 109.5
H53E C53' H53F 109.5
C52' C54' H54D 109.5
C52' C54' H54E 109.5
H54D C54' H54E 109.5
C52' C54' H54F 109.5
H54D C54' H54F 109.5
H54E C54' H54F 109.5
C50 C55 C56 111.5(3)
C50 C55 C57 111.7(3)
C56 C55 C57 109.5(3)
C50 C55 H55A 108.0
C56 C55 H55A 108.0
C57 C55 H55A 108.0
C55 C56 H56A 109.5
C55 C56 H56B 109.5
H56A C56 H56B 109.5
C55 C56 H56C 109.5
H56A C56 H56C 109.5
H56B C56 H56C 109.5
C55 C57 H57A 109.5
C55 C57 H57B 109.5
H57A C57 H57B 109.5
C55 C57 H57C 109.5
H57A C57 H57C 109.5
H57B C57 H57C 109.5
C59 C58 N4 125.3(3)
C59 C58 C63 121.2(3)
N4 C58 C63 113.4(2)
C58 C59 C60 124.1(3)
C58 C59 H59A 117.9
C60 C59 H59A 117.9
C59 C60 C61 111.7(3)
C59 C60 H60A 109.3
C61 C60 H60A 109.3
C59 C60 H60B 109.3
C61 C60 H60B 109.3
H60A C60 H60B 107.9
C62 C61 C60 110.0(3)
C62 C61 H61A 109.7
C60 C61 H61A 109.7
C62 C61 H61B 109.7
C60 C61 H61B 109.7
H61A C61 H61B 108.2
C61 C62 C63 110.8(3)
C61 C62 H62A 109.5
C63 C62 H62A 109.5
C61 C62 H62B 109.5
C63 C62 H62B 109.5
H62A C62 H62B 108.1
C58 C63 C62 112.7(3)
C58 C63 H63A 109.1
C62 C63 H63A 109.1
C58 C63 H63B 109.1
C62 C63 H63B 109.1
H63A C63 H63B 107.8
C65 C64 C69 119.7(3)
C65 C64 N4 120.2(2)
C69 C64 N4 120.0(2)
C66 C65 C64 118.8(3)
C66 C65 C70 120.6(3)
C64 C65 C70 120.5(3)
C67 C66 C65 121.6(3)
C67 C66 H66A 119.2
C65 C66 H66A 119.2
C68 C67 C66 119.7(3)
C68 C67 H67A 120.1
C66 C67 H67A 120.1
C67 C68 C69 121.7(3)
C67 C68 H68A 119.1
C69 C68 H68A 119.1
C68 C69 C64 118.5(3)
C68 C69 C73 119.3(3)
C64 C69 C73 122.2(3)
C72 C70 C65 111.0(3)
C72 C70 C71 109.1(3)
C65 C70 C71 114.5(3)
C72 C70 H70A 107.3
C65 C70 H70A 107.3
C71 C70 H70A 107.3
C70 C71 H71A 109.5
C70 C71 H71B 109.5
H71A C71 H71B 109.5
C70 C71 H71C 109.5
H71A C71 H71C 109.5
H71B C71 H71C 109.5
C70 C72 H72A 109.5
C70 C72 H72B 109.5
H72A C72 H72B 109.5
C70 C72 H72C 109.5
H72A C72 H72C 109.5
H72B C72 H72C 109.5
C75 C73 C69 112.8(3)
C75 C73 C74 109.5(3)
C69 C73 C74 111.1(3)
C75 C73 H73A 107.7
C69 C73 H73A 107.7
C74 C73 H73A 107.7
C73 C74 H74A 109.5
C73 C74 H74B 109.5
H74A C74 H74B 109.5
C73 C74 H74C 109.5
H74A C74 H74C 109.5
H74B C74 H74C 109.5
C73 C75 H75A 109.5
C73 C75 H75B 109.5
H75A C75 H75B 109.5
C73 C75 H75C 109.5
H75A C75 H75C 109.5
H75B C75 H75C 109.5
P2 C76 H76A 109.5
P2 C76 H76B 109.5
H76A C76 H76B 109.5
P2 C76 H76C 109.5
H76A C76 H76C 109.5
H76B C76 H76C 109.5
P2 C77 H77A 109.5
P2 C77 H77B 109.5
H77A C77 H77B 109.5
P2 C77 H77C 109.5
H77A C77 H77C 109.5
H77B C77 H77C 109.5
P2 C78 H78A 109.5
P2 C78 H78B 109.5
H78A C78 H78B 109.5
P2 C78 H78C 109.5
H78A C78 H78C 109.5
H78B C78 H78C 109.5

loop_
_geom_bond_atom_site_label_1
_geom_bond_atom_site_label_2
_geom_bond_distance
Fe1 N1 1.910(2)
Fe1 N2 1.933(2)
Fe1 P1 2.4266(9)
Fe2 N3 1.920(2)
Fe2 N4 1.927(2)
Fe2 P2 2.4490(9)
P1 C38 1.802(4)
P1 C39 1.804(4)
P1 C37 1.833(4)
P2 C78 1.783(4)
P2 C76 1.785(4)
P2 C77 1.827(5)
N1 C1 1.394(4)
N1 C7 1.435(4)
N2 C19 1.393(4)
N2 C25 1.420(4)
N3 C40 1.402(4)
N3 C51 1.427(3)
N4 C58 1.401(3)
N4 C64 1.423(3)
C1 C6 1.328(4)
C1 C2 1.502(4)
C2 C3 1.509(5)
C2 H2A 0.9800
C2 H2B 0.9800
C3 C4 1.463(6)
C3 H3A 0.9800
C3 H3B 0.9800
C4 C5 1.474(6)
C4 H4A 0.9800
C4 H4B 0.9800
C5 C6 1.503(5)
C5 H5A 0.9800
C5 H5B 0.9800
C6 H6A 0.9400
C7 C12 1.399(4)
C7 C8 1.410(5)
C8 C9 1.394(5)
C8 C13 1.517(5)
C9 C10 1.374(5)
C9 H9A 0.9400
C10 C11 1.372(5)
C10 H10A 0.9400
C11 C12 1.395(5)
C11 H11A 0.9400
C12 C16 1.515(5)
C13 C14 1.518(5)
C13 C15 1.526(6)
C13 H13A 0.9900
C14 H14A 0.9700
C14 H14B 0.9700
C14 H14C 0.9700
C15 H15A 0.9700
C15 H15B 0.9700
C15 H15C 0.9700
C16 C17 1.514(5)
C16 C18 1.537(5)
C16 H16A 0.9900
C17 H17A 0.9700
C17 H17B 0.9700
C17 H17C 0.9700
C18 H18A 0.9700
C18 H18B 0.9700
C18 H18C 0.9700
C19 C20 1.393(4)
C19 C24 1.444(4)
C20 C21' 1.516(9)
C20 C21 1.521(12)
C20 H20A 0.9400
C21 C22 1.522(13)
C21 H21A 0.9800
C21 H21B 0.9800
C21' C22' 1.526(10)
C21' H21C 0.9800
C21' H21D 0.9800
C22 C23 1.513(13)
C22 H22A 0.9800
C22 H22D 0.9800
C22' C23' 1.519(10)
C22' H22B 0.9800
C22' H22C 0.9800
C23 C24 1.483(12)
C23 H23A 0.9800
C23 H23B 0.9800
C23' C24 1.541(10)
C23' H23C 0.9800
C23' H23D 0.9800
C24 H24A 0.9800
C24 H24B 0.9800
C25 C26 1.412(4)
C25 C30 1.413(4)
C26 C27 1.387(4)
C26 C31' 1.52(4)
C26 C31 1.52(3)
C27 C28 1.377(5)
C27 H27A 0.9400
C28 C29 1.365(5)
C28 H28A 0.9400
C29 C30 1.395(4)
C29 H29A 0.9400
C30 C34 1.518(4)
C31 C33 1.51(3)
C31 C32 1.54(2)
C31 H31A 0.9900
C33 H33A 0.9700
C33 H33B 0.9700
C33 H33C 0.9700
C32 H32A 0.9700
C32 H32B 0.9700
C32 H32C 0.9700
C31' C32' 1.51(4)
C31' C33' 1.55(3)
C31' H31B 0.9900
C32' H32D 0.9700
C32' H32E 0.9700
C32' H32F 0.9700
C33' H33D 0.9700
C33' H33E 0.9700
C33' H33F 0.9700
C34 C35 1.529(4)
C34 C36 1.531(5)
C34 H34A 0.9900
C35 H35A 0.9700
C35 H35B 0.9700
C35 H35C 0.9700
C36 H36A 0.9700
C36 H36B 0.9700
C36 H36C 0.9700
C37 H37A 0.9700
C37 H37B 0.9700
C37 H37C 0.9700
C38 H38A 0.9700
C38 H38B 0.9700
C38 H38C 0.9700
C39 H39A 0.9700
C39 H39B 0.9700
C39 H39C 0.9700
C40 C45 1.329(4)
C40 C41 1.502(4)
C41 C42 1.519(5)
C41 H41A 0.9800
C41 H41B 0.9800
C42 C43 1.472(6)
C42 H42A 0.9800
C42 H42B 0.9800
C43 C44 1.488(6)
C43 H43A 0.9800
C43 H43B 0.9800
C44 C45 1.504(5)
C44 H44A 0.9800
C44 H44B 0.9800
C45 H45A 0.9400
C46 C52' 1.38(5)
C46 C47 1.394(4)
C46 C51 1.405(4)
C46 C52 1.58(2)
C47 C48 1.374(4)
C47 H47A 0.9400
C48 C49 1.372(4)
C48 H48A 0.9400
C49 C50 1.392(4)
C49 H49A 0.9400
C50 C51 1.410(4)
C50 C55 1.518(4)
C52 C54 1.50(2)
C52 C53 1.55(2)
C52 H52 0.9900
C54 H54A 0.9700
C54 H54B 0.9700
C54 H54C 0.9700
C53 H53A 0.9700
C53 H53B 0.9700
C53 H53C 0.9700
C52' C53' 1.48(3)
C52' C54' 1.56(3)
C52' H52' 0.9900
C53' H53D 0.9700
C53' H53E 0.9700
C53' H53F 0.9700
C54' H54D 0.9700
C54' H54E 0.9700
C54' H54F 0.9700
C55 C56 1.522(5)
C55 C57 1.525(5)
C55 H55A 0.9900
C56 H56A 0.9700
C56 H56B 0.9700
C56 H56C 0.9700
C57 H57A 0.9700
C57 H57B 0.9700
C57 H57C 0.9700
C58 C59 1.334(4)
C58 C63 1.508(4)
C59 C60 1.508(4)
C59 H59A 0.9400
C60 C61 1.511(5)
C60 H60A 0.9800
C60 H60B 0.9800
C61 C62 1.508(5)
C61 H61A 0.9800
C61 H61B 0.9800
C62 C63 1.517(4)
C62 H62A 0.9800
C62 H62B 0.9800
C63 H63A 0.9800
C63 H63B 0.9800
C64 C65 1.413(4)
C64 C69 1.418(4)
C65 C66 1.385(4)
C65 C70 1.523(4)
C66 C67 1.374(5)
C66 H66A 0.9400
C67 C68 1.373(5)
C67 H67A 0.9400
C68 C69 1.388(4)
C68 H68A 0.9400
C69 C73 1.520(4)
C70 C72 1.516(4)
C70 C71 1.526(4)
C70 H70A 0.9900
C71 H71A 0.9700
C71 H71B 0.9700
C71 H71C 0.9700
C72 H72A 0.9700
C72 H72B 0.9700
C72 H72C 0.9700
C73 C75 1.518(5)
C73 C74 1.530(4)
C73 H73A 0.9900
C74 H74A 0.9700
C74 H74B 0.9700
C74 H74C 0.9700
C75 H75A 0.9700
C75 H75B 0.9700
C75 H75C 0.9700
C76 H76A 0.9700
C76 H76B 0.9700
C76 H76C 0.9700
C77 H77A 0.9700
C77 H77B 0.9700
C77 H77C 0.9700
C78 H78A 0.9700
C78 H78B 0.9700
C78 H78C 0.9700
